data_7006571
loop_
_publ_author_name
'McConnell, Ann C.'
'Pogorzelec, Peter J.'
'Slawin, Alexandra M. Z.'
'Williams, Gary L.'
'Elliott, Paul I. P.'
'Haynes, Anthony'
'Marr, Andrew C.'
'Cole-Hamilton, David J'

_publ_section_title
;
 The synthesis, characterisation and reactivity of
 2-phosphanylethylcyclopentadienyl complexes of cobalt, rhodium and
 iridium.
;
_journal_issue 1
_journal_name_full 'Dalton transactions (Cambridge, England : 2003)'
_journal_page_first 91
_journal_page_last 107
_journal_paper_doi 10.1039/b512054c
_journal_year 2006
_chemical_formula_sum 'C16 H26 Co O P'
_chemical_formula_weight 324.27
_chemical_name_systematic
;
?
;
_space_group_IT_number 19
_symmetry_cell_setting orthorhombic
_symmetry_space_group_name_Hall 'P 2ac 2ab'
_symmetry_space_group_name_H-M 'P 21 21 21'
_atom_sites_solution_hydrogens geom
_atom_sites_solution_primary direct
_atom_sites_solution_secondary difmap
_audit_creation_method SHELXL-97
_cell_angle_alpha 90.00
_cell_angle_beta 90.00
_cell_angle_gamma 90.00
_cell_formula_units_Z 4
_cell_length_a 7.1336(13)
_cell_length_b 13.999(3)
_cell_length_c 16.244(3)
_cell_measurement_reflns_used 55
_cell_measurement_temperature 125(2)
_cell_measurement_theta_max 28
_cell_measurement_theta_min 12
_cell_volume 1622.2(5)
_computing_cell_refinement 'Bruker SMART'
_computing_data_collection 'Bruker SMART'
_computing_data_reduction 'Bruker SHELXTL'
_computing_molecular_graphics 'Bruker SHELXTL'
_computing_publication_material 'Bruker SHELXTL'
_computing_structure_refinement 'SHELXL-97 (Sheldrick, 1997)'
_computing_structure_solution 'SHELXS-97 (Sheldrick, 1990)'
_diffrn_ambient_temperature 125(2)
_diffrn_detector_area_resol_mean 0.9
_diffrn_measured_fraction_theta_full 0.977
_diffrn_measured_fraction_theta_max 0.977
_diffrn_measurement_device_type 'CCD area detector'
_diffrn_measurement_method 'phi and omega scans'
_diffrn_radiation_monochromator graphite
_diffrn_radiation_source 'fine-focus sealed tube'
_diffrn_radiation_type MoK\a
_diffrn_radiation_wavelength 0.71073
_diffrn_reflns_av_R_equivalents 0.0697
_diffrn_reflns_av_sigmaI/netI 0.0618
_diffrn_reflns_limit_h_max 7
_diffrn_reflns_limit_h_min -7
_diffrn_reflns_limit_k_max 15
_diffrn_reflns_limit_k_min -15
_diffrn_reflns_limit_l_max 18
_diffrn_reflns_limit_l_min -15
_diffrn_reflns_number 6927
_diffrn_reflns_theta_full 23.30
_diffrn_reflns_theta_max 23.30
_diffrn_reflns_theta_min 1.92
_exptl_absorpt_coefficient_mu 1.147
_exptl_absorpt_correction_T_max 1.00000
_exptl_absorpt_correction_T_min 0.762953
_exptl_absorpt_correction_type multi-scan
_exptl_crystal_colour orange
_exptl_crystal_density_diffrn 1.328
_exptl_crystal_density_method 'not measured'
_exptl_crystal_description plate
_exptl_crystal_F_000 688
_exptl_crystal_size_max .14
_exptl_crystal_size_mid .1
_exptl_crystal_size_min .02
_refine_diff_density_max 0.875
_refine_diff_density_min -0.742
_refine_diff_density_rms 0.091
_refine_ls_abs_structure_details 'Flack H D (1983), Acta Cryst. A39, 876-881'
_refine_ls_abs_structure_Flack 0.01(3)
_refine_ls_extinction_coef 0.0024(11)
_refine_ls_extinction_expression Fc^*^=kFc[1+0.001xFc^2^\l^3^/sin(2\q)]^-1/4^
_refine_ls_extinction_method SHELXL
_refine_ls_goodness_of_fit_ref 1.000
_refine_ls_hydrogen_treatment mixed
_refine_ls_matrix_type full
_refine_ls_number_parameters 173
_refine_ls_number_reflns 2276
_refine_ls_number_restraints 0
_refine_ls_restrained_S_all 1.000
_refine_ls_R_factor_all 0.0557
_refine_ls_R_factor_gt 0.0467
_refine_ls_shift/su_max 0.014
_refine_ls_shift/su_mean 0.002
_refine_ls_structure_factor_coef Fsqd
_refine_ls_weighting_details 'calc w=1/[\s^2^(Fo^2^)+(0.0784P)^2^+0.0000P] where P=(Fo^2^+2Fc^2^)/3'
_refine_ls_weighting_scheme calc
_refine_ls_wR_factor_gt 0.1124
_refine_ls_wR_factor_ref 0.1169
_reflns_number_gt 1975
_reflns_number_total 2276
_reflns_threshold_expression >2\s(I)
_cod_data_source_file b512054c.txt
_cod_data_source_block amdch16
_cod_depositor_comments
;
The following automatic conversions were performed:
'_symmetry_cell_setting' value 'Orthorhombic' changed to 'orthorhombic'
according to '/home/saulius/struct/CIF-dictionaries/cif_core.dic'
dictionary named 'cif_core.dic' version 2.4.1 from 2010-06-29.

Automatic conversion script
Id: cif_fix_enum 1527 2010-12-29 10:47:43Z saulius 
;
_cod_original_sg_symbol_H-M P2(1)2(1)2(1)
_cod_database_code 7006571

loop_
_symmetry_equiv_pos_as_xyz
'x, y, z'
'-x+1/2, -y, z+1/2'
'-x, y+1/2, -z+1/2'
'x+1/2, -y+1/2, -z'

loop_
_atom_site_label
_atom_site_type_symbol
_atom_site_fract_x
_atom_site_fract_y
_atom_site_fract_z
_atom_site_U_iso_or_equiv
_atom_site_adp_type
_atom_site_occupancy
_atom_site_symmetry_multiplicity
_atom_site_calc_flag
_atom_site_refinement_flags
_atom_site_disorder_assembly
_atom_site_disorder_group
Co1 Co 0.05983(10) 0.50418(5) 0.15412(3) 0.0186(2) Uani 1 1 d . . .
P1 P 0.1866(2) 0.45032(10) 0.26249(8) 0.0227(4) Uani 1 1 d . . .
C1 C 0.3460(12) 0.3565(6) 0.2247(5) 0.056(2) Uani 1 1 d . . .
H1A H 0.4487 0.3463 0.2647 0.067 Uiso 1 1 calc R . .
H1B H 0.2768 0.2957 0.2181 0.067 Uiso 1 1 calc R . .
C2 C 0.4238(9) 0.3871(4) 0.1446(3) 0.0276(13) Uani 1 1 d . . .
H2A H 0.4668 0.3303 0.1135 0.033 Uiso 1 1 calc R . .
H2B H 0.5335 0.4290 0.1540 0.033 Uiso 1 1 calc R . .
C3 C 0.2765(8) 0.4408(4) 0.0942(3) 0.0230(15) Uani 1 1 d . . .
C4 C 0.2762(8) 0.5399(4) 0.0728(3) 0.0208(13) Uani 1 1 d . . .
C5 C 0.0992(8) 0.5594(4) 0.0367(3) 0.0235(13) Uani 1 1 d . . .
C6 C -0.0038(8) 0.4714(4) 0.0313(3) 0.0245(14) Uani 1 1 d . . .
C7 C 0.1047(8) 0.3973(4) 0.0649(3) 0.0225(13) Uani 1 1 d . . .
C8 C 0.4288(9) 0.6119(4) 0.0872(3) 0.0299(13) Uani 1 1 d . . .
H8A H 0.5104 0.6148 0.0387 0.045 Uiso 1 1 calc R . .
H8B H 0.5028 0.5930 0.1354 0.045 Uiso 1 1 calc R . .
H8C H 0.3729 0.6748 0.0969 0.045 Uiso 1 1 calc R . .
C9 C 0.0325(9) 0.6536(4) 0.0047(3) 0.0275(14) Uani 1 1 d . . .
H9A H 0.0718 0.6609 -0.0528 0.041 Uiso 1 1 calc R . .
H9B H 0.0866 0.7051 0.0379 0.041 Uiso 1 1 calc R . .
H9C H -0.1045 0.6563 0.0080 0.041 Uiso 1 1 calc R . .
C10 C -0.1911(9) 0.4582(4) -0.0112(3) 0.0299(14) Uani 1 1 d . . .
H10A H -0.1705 0.4435 -0.0695 0.045 Uiso 1 1 calc R . .
H10B H -0.2646 0.5171 -0.0064 0.045 Uiso 1 1 calc R . .
H10C H -0.2594 0.4056 0.0149 0.045 Uiso 1 1 calc R . .
C11 C 0.0568(10) 0.2924(4) 0.0651(3) 0.0327(14) Uani 1 1 d . . .
H11A H 0.0989 0.2633 0.0135 0.049 Uiso 1 1 calc R . .
H11B H -0.0791 0.2846 0.0706 0.049 Uiso 1 1 calc R . .
H11C H 0.1196 0.2612 0.1116 0.049 Uiso 1 1 calc R . .
C12 C 0.0482(11) 0.3964(6) 0.3416(4) 0.057(2) Uani 1 1 d . . .
H12A H 0.1315 0.3565 0.3760 0.068 Uiso 1 1 calc R . .
H12B H -0.0023 0.4478 0.3771 0.068 Uiso 1 1 calc R . .
C13 C -0.1115(10) 0.3361(5) 0.3133(4) 0.049(2) Uani 1 1 d . . .
H13A H -0.1778 0.3102 0.3612 0.074 Uiso 1 1 calc R . .
H13B H -0.0638 0.2833 0.2796 0.074 Uiso 1 1 calc R . .
H13C H -0.1980 0.3749 0.2805 0.074 Uiso 1 1 calc R . .
C14 C 0.3519(11) 0.5289(5) 0.3184(4) 0.055(2) Uani 1 1 d . . .
H14A H 0.3967 0.4949 0.3681 0.066 Uiso 1 1 calc R . .
H14B H 0.4621 0.5409 0.2828 0.066 Uiso 1 1 calc R . .
C15 C 0.2729(11) 0.6204(5) 0.3434(4) 0.0506(19) Uani 1 1 d . . .
H15A H 0.3683 0.6576 0.3726 0.076 Uiso 1 1 calc R . .
H15B H 0.1655 0.6095 0.3798 0.076 Uiso 1 1 calc R . .
H15C H 0.2317 0.6556 0.2945 0.076 Uiso 1 1 calc R . .
C20 C -0.1073(9) 0.5668(4) 0.2069(3) 0.0264(14) Uani 1 1 d . . .
O20 O -0.2143(6) 0.6103(3) 0.2461(2) 0.0396(11) Uani 1 1 d . . .

loop_
_atom_site_aniso_label
_atom_site_aniso_U_11
_atom_site_aniso_U_22
_atom_site_aniso_U_33
_atom_site_aniso_U_23
_atom_site_aniso_U_13
_atom_site_aniso_U_12
Co1 0.0256(4) 0.0217(4) 0.0085(3) 0.0002(3) 0.0014(3) 0.0004(4)
P1 0.0317(9) 0.0258(8) 0.0105(7) 0.0017(6) -0.0001(6) -0.0013(7)
C1 0.061(5) 0.074(5) 0.033(4) 0.006(4) 0.004(4) 0.022(4)
C2 0.028(3) 0.030(3) 0.025(3) 0.003(2) 0.005(3) 0.005(3)
C3 0.032(4) 0.023(3) 0.014(3) -0.002(2) 0.007(3) 0.003(3)
C4 0.023(3) 0.029(3) 0.011(3) -0.001(2) 0.003(2) -0.001(2)
C5 0.036(4) 0.020(3) 0.015(3) -0.003(2) 0.004(3) 0.000(3)
C6 0.032(3) 0.030(3) 0.012(3) -0.002(2) 0.011(2) -0.002(2)
C7 0.031(4) 0.025(3) 0.012(3) 0.000(2) -0.001(2) 0.002(3)
C8 0.040(4) 0.027(3) 0.023(3) 0.003(2) 0.007(3) -0.001(3)
C9 0.037(4) 0.033(3) 0.012(3) -0.002(2) -0.003(3) 0.005(3)
C10 0.030(3) 0.041(4) 0.018(3) -0.005(2) -0.002(3) 0.003(3)
C11 0.047(4) 0.024(3) 0.028(3) 0.003(2) 0.005(3) -0.003(3)
C12 0.049(5) 0.080(5) 0.041(4) 0.040(4) -0.005(4) -0.009(4)
C13 0.054(5) 0.052(4) 0.042(4) 0.014(3) 0.011(3) -0.012(4)
C14 0.050(5) 0.075(6) 0.042(4) 0.005(3) 0.000(3) 0.000(4)
C15 0.065(5) 0.040(4) 0.047(4) -0.008(3) -0.017(4) 0.007(4)
C20 0.037(4) 0.030(3) 0.012(3) 0.003(2) -0.005(3) -0.001(3)
O20 0.035(3) 0.056(3) 0.028(2) -0.009(2) 0.010(2) 0.008(2)

loop_
_atom_type_symbol
_atom_type_description
_atom_type_scat_dispersion_real
_atom_type_scat_dispersion_imag
_atom_type_scat_source
C C 0.0033 0.0016 'International Tables Vol C Tables 4.2.6.8 and 6.1.1.4'
H H 0.0000 0.0000 'International Tables Vol C Tables 4.2.6.8 and 6.1.1.4'
O O 0.0106 0.0060 'International Tables Vol C Tables 4.2.6.8 and 6.1.1.4'
P P 0.1023 0.0942 'International Tables Vol C Tables 4.2.6.8 and 6.1.1.4'
Co Co 0.3494 0.9721 'International Tables Vol C Tables 4.2.6.8 and 6.1.1.4'

loop_
_geom_angle_atom_site_label_1
_geom_angle_atom_site_label_2
_geom_angle_atom_site_label_3
_geom_angle
_geom_angle_site_symmetry_1
_geom_angle_site_symmetry_3
_geom_angle_publ_flag
C20 Co1 C3 174.2(3) . . ?
C20 Co1 C5 111.3(2) . . ?
C3 Co1 C5 67.7(2) . . ?
C20 Co1 C4 135.1(2) . . ?
C3 Co1 C4 40.6(2) . . ?
C5 Co1 C4 39.8(2) . . ?
C20 Co1 C6 116.0(2) . . ?
C3 Co1 C6 67.3(2) . . ?
C5 Co1 C6 40.3(2) . . ?
C4 Co1 C6 67.1(2) . . ?
C20 Co1 C7 144.5(2) . . ?
C3 Co1 C7 40.9(2) . . ?
C5 Co1 C7 67.2(2) . . ?
C4 Co1 C7 67.9(2) . . ?
C6 Co1 C7 39.0(2) . . ?
C20 Co1 P1 93.64(18) . . ?
C3 Co1 P1 85.27(16) . . ?
C5 Co1 P1 146.94(17) . . ?
C4 Co1 P1 107.15(15) . . ?
C6 Co1 P1 143.66(16) . . ?
C7 Co1 P1 104.71(15) . . ?
C12 P1 C1 106.2(4) . . ?
C12 P1 C14 104.5(3) . . ?
C1 P1 C14 101.2(4) . . ?
C12 P1 Co1 120.8(3) . . ?
C1 P1 Co1 103.9(2) . . ?
C14 P1 Co1 117.9(2) . . ?
C2 C1 P1 108.6(5) . . ?
C1 C2 C3 110.8(5) . . ?
C4 C3 C7 109.1(5) . . ?
C4 C3 C2 127.4(5) . . ?
C7 C3 C2 123.4(5) . . ?
C4 C3 Co1 72.0(4) . . ?
C7 C3 Co1 72.4(3) . . ?
C2 C3 Co1 118.8(3) . . ?
C5 C4 C3 106.8(5) . . ?
C5 C4 C8 125.5(5) . . ?
C3 C4 C8 127.7(5) . . ?
C5 C4 Co1 69.5(3) . . ?
C3 C4 Co1 67.4(3) . . ?
C8 C4 Co1 126.6(4) . . ?
C4 C5 C6 108.4(5) . . ?
C4 C5 C9 126.6(5) . . ?
C6 C5 C9 124.9(5) . . ?
C4 C5 Co1 70.7(3) . . ?
C6 C5 Co1 70.6(3) . . ?
C9 C5 Co1 127.2(4) . . ?
C7 C6 C5 109.1(5) . . ?
C7 C6 C10 124.9(5) . . ?
C5 C6 C10 125.7(5) . . ?
C7 C6 Co1 70.9(3) . . ?
C5 C6 Co1 69.1(3) . . ?
C10 C6 Co1 130.6(4) . . ?
C6 C7 C3 106.4(5) . . ?
C6 C7 C11 126.6(5) . . ?
C3 C7 C11 126.9(5) . . ?
C6 C7 Co1 70.0(3) . . ?
C3 C7 Co1 66.6(3) . . ?
C11 C7 Co1 130.9(4) . . ?
C13 C12 P1 116.1(5) . . ?
C15 C14 P1 114.4(6) . . ?
O20 C20 Co1 176.4(5) . . ?

loop_
_geom_bond_atom_site_label_1
_geom_bond_atom_site_label_2
_geom_bond_distance
_geom_bond_site_symmetry_2
_geom_bond_publ_flag
Co1 C20 1.710(6) . ?
Co1 C3 2.030(6) . ?
Co1 C5 2.077(5) . ?
Co1 C4 2.092(6) . ?
Co1 C6 2.097(5) . ?
Co1 C7 2.108(5) . ?
Co1 P1 2.1177(15) . ?
P1 C12 1.787(6) . ?
P1 C1 1.842(7) . ?
P1 C14 1.851(7) . ?
C1 C2 1.477(9) . ?
C2 C3 1.530(8) . ?
C3 C4 1.431(8) . ?
C3 C7 1.449(8) . ?
C4 C5 1.419(8) . ?
C4 C8 1.502(8) . ?
C5 C6 1.437(8) . ?
C5 C9 1.495(7) . ?
C6 C7 1.405(8) . ?
C6 C10 1.515(8) . ?
C7 C11 1.507(8) . ?
C12 C13 1.491(10) . ?
C14 C15 1.457(10) . ?
C20 O20 1.166(7) . ?

loop_
_geom_torsion_atom_site_label_1
_geom_torsion_atom_site_label_2
_geom_torsion_atom_site_label_3
_geom_torsion_atom_site_label_4
_geom_torsion
_geom_torsion_site_symmetry_1
_geom_torsion_site_symmetry_2
_geom_torsion_site_symmetry_3
_geom_torsion_site_symmetry_4
_geom_torsion_publ_flag
C20 Co1 P1 C12 49.1(4) . . . . ?
C3 Co1 P1 C12 -136.6(4) . . . . ?
C5 Co1 P1 C12 -170.9(4) . . . . ?
C4 Co1 P1 C12 -171.2(4) . . . . ?
C6 Co1 P1 C12 -96.7(4) . . . . ?
C7 Co1 P1 C12 -100.3(4) . . . . ?
C20 Co1 P1 C1 167.9(3) . . . . ?
C3 Co1 P1 C1 -17.8(3) . . . . ?
C5 Co1 P1 C1 -52.1(4) . . . . ?
C4 Co1 P1 C1 -52.4(3) . . . . ?
C6 Co1 P1 C1 22.1(4) . . . . ?
C7 Co1 P1 C1 18.6(3) . . . . ?
C20 Co1 P1 C14 -81.1(3) . . . . ?
C3 Co1 P1 C14 93.2(3) . . . . ?
C5 Co1 P1 C14 58.9(4) . . . . ?
C4 Co1 P1 C14 58.6(3) . . . . ?
C6 Co1 P1 C14 133.1(4) . . . . ?
C7 Co1 P1 C14 129.5(3) . . . . ?
C12 P1 C1 C2 163.7(5) . . . . ?
C14 P1 C1 C2 -87.4(6) . . . . ?
Co1 P1 C1 C2 35.3(6) . . . . ?
P1 C1 C2 C3 -36.8(7) . . . . ?
C1 C2 C3 C4 112.1(7) . . . . ?
C1 C2 C3 C7 -63.8(7) . . . . ?
C1 C2 C3 Co1 23.3(7) . . . . ?
C20 Co1 C3 C4 -44(2) . . . . ?
C5 Co1 C3 C4 37.1(3) . . . . ?
C6 Co1 C3 C4 80.9(3) . . . . ?
C7 Co1 C3 C4 117.6(4) . . . . ?
P1 Co1 C3 C4 -123.5(3) . . . . ?
C20 Co1 C3 C7 -162(2) . . . . ?
C5 Co1 C3 C7 -80.4(3) . . . . ?
C4 Co1 C3 C7 -117.6(4) . . . . ?
C6 Co1 C3 C7 -36.7(3) . . . . ?
P1 Co1 C3 C7 119.0(3) . . . . ?
C20 Co1 C3 C2 79(2) . . . . ?
C5 Co1 C3 C2 160.6(5) . . . . ?
C4 Co1 C3 C2 123.4(6) . . . . ?
C6 Co1 C3 C2 -155.7(5) . . . . ?
C7 Co1 C3 C2 -119.0(6) . . . . ?
P1 Co1 C3 C2 0.0(4) . . . . ?
C7 C3 C4 C5 4.8(6) . . . . ?
C2 C3 C4 C5 -171.5(5) . . . . ?
Co1 C3 C4 C5 -58.6(4) . . . . ?
C7 C3 C4 C8 -176.9(5) . . . . ?
C2 C3 C4 C8 6.8(9) . . . . ?
Co1 C3 C4 C8 119.7(6) . . . . ?
C7 C3 C4 Co1 63.4(4) . . . . ?
C2 C3 C4 Co1 -112.9(5) . . . . ?
C20 Co1 C4 C5 -66.4(4) . . . . ?
C3 Co1 C4 C5 119.3(5) . . . . ?
C6 Co1 C4 C5 38.0(3) . . . . ?
C7 Co1 C4 C5 80.4(4) . . . . ?
P1 Co1 C4 C5 179.7(3) . . . . ?
C20 Co1 C4 C3 174.3(4) . . . . ?
C5 Co1 C4 C3 -119.3(5) . . . . ?
C6 Co1 C4 C3 -81.2(3) . . . . ?
C7 Co1 C4 C3 -38.8(3) . . . . ?
P1 Co1 C4 C3 60.5(3) . . . . ?
C20 Co1 C4 C8 53.2(6) . . . . ?
C3 Co1 C4 C8 -121.1(6) . . . . ?
C5 Co1 C4 C8 119.6(6) . . . . ?
C6 Co1 C4 C8 157.7(5) . . . . ?
C7 Co1 C4 C8 -159.9(6) . . . . ?
P1 Co1 C4 C8 -60.6(5) . . . . ?
C3 C4 C5 C6 -3.6(6) . . . . ?
C8 C4 C5 C6 178.1(5) . . . . ?
Co1 C4 C5 C6 -60.8(4) . . . . ?
C3 C4 C5 C9 179.8(5) . . . . ?
C8 C4 C5 C9 1.5(9) . . . . ?
Co1 C4 C5 C9 122.5(5) . . . . ?
C3 C4 C5 Co1 57.2(4) . . . . ?
C8 C4 C5 Co1 -121.1(6) . . . . ?
C20 Co1 C5 C4 136.0(4) . . . . ?
C3 Co1 C5 C4 -37.8(3) . . . . ?
C6 Co1 C5 C4 -118.5(5) . . . . ?
C7 Co1 C5 C4 -82.3(4) . . . . ?
P1 Co1 C5 C4 -0.5(5) . . . . ?
C20 Co1 C5 C6 -105.4(4) . . . . ?
C3 Co1 C5 C6 80.7(3) . . . . ?
C4 Co1 C5 C6 118.5(5) . . . . ?
C7 Co1 C5 C6 36.2(3) . . . . ?
P1 Co1 C5 C6 118.1(3) . . . . ?
C20 Co1 C5 C9 14.2(6) . . . . ?
C3 Co1 C5 C9 -159.7(6) . . . . ?
C4 Co1 C5 C9 -121.8(7) . . . . ?
C6 Co1 C5 C9 119.6(6) . . . . ?
C7 Co1 C5 C9 155.8(6) . . . . ?
P1 Co1 C5 C9 -122.3(5) . . . . ?
C4 C5 C6 C7 1.1(6) . . . . ?
C9 C5 C6 C7 177.8(5) . . . . ?
Co1 C5 C6 C7 -59.8(4) . . . . ?
C4 C5 C6 C10 -173.4(5) . . . . ?
C9 C5 C6 C10 3.3(8) . . . . ?
Co1 C5 C6 C10 125.7(5) . . . . ?
C4 C5 C6 Co1 60.9(4) . . . . ?
C9 C5 C6 Co1 -122.4(5) . . . . ?
C20 Co1 C6 C7 -146.9(3) . . . . ?
C3 Co1 C6 C7 38.4(3) . . . . ?
C5 Co1 C6 C7 120.2(5) . . . . ?
C4 Co1 C6 C7 82.6(3) . . . . ?
P1 Co1 C6 C7 -5.5(5) . . . . ?
C20 Co1 C6 C5 92.9(4) . . . . ?
C3 Co1 C6 C5 -81.8(3) . . . . ?
C4 Co1 C6 C5 -37.6(3) . . . . ?
C7 Co1 C6 C5 -120.2(5) . . . . ?
P1 Co1 C6 C5 -125.7(3) . . . . ?
C20 Co1 C6 C10 -26.8(6) . . . . ?
C3 Co1 C6 C10 158.5(6) . . . . ?
C5 Co1 C6 C10 -119.7(6) . . . . ?
C4 Co1 C6 C10 -157.3(5) . . . . ?
C7 Co1 C6 C10 120.1(6) . . . . ?
P1 Co1 C6 C10 114.6(5) . . . . ?
C5 C6 C7 C3 1.9(6) . . . . ?
C10 C6 C7 C3 176.4(5) . . . . ?
Co1 C6 C7 C3 -56.8(3) . . . . ?
C5 C6 C7 C11 -174.5(5) . . . . ?
C10 C6 C7 C11 0.0(8) . . . . ?
Co1 C6 C7 C11 126.7(5) . . . . ?
C5 C6 C7 Co1 58.7(4) . . . . ?
C10 C6 C7 Co1 -126.8(5) . . . . ?
C4 C3 C7 C6 -4.2(6) . . . . ?
C2 C3 C7 C6 172.3(5) . . . . ?
Co1 C3 C7 C6 59.0(4) . . . . ?
C4 C3 C7 C11 172.2(5) . . . . ?
C2 C3 C7 C11 -11.3(8) . . . . ?
Co1 C3 C7 C11 -124.6(5) . . . . ?
C4 C3 C7 Co1 -63.2(4) . . . . ?
C2 C3 C7 Co1 113.3(5) . . . . ?
C20 Co1 C7 C6 57.9(5) . . . . ?
C3 Co1 C7 C6 -119.0(5) . . . . ?
C5 Co1 C7 C6 -37.3(3) . . . . ?
C4 Co1 C7 C6 -80.5(3) . . . . ?
P1 Co1 C7 C6 176.7(3) . . . . ?
C20 Co1 C7 C3 176.9(4) . . . . ?
C5 Co1 C7 C3 81.7(4) . . . . ?
C4 Co1 C7 C3 38.5(3) . . . . ?
C6 Co1 C7 C3 119.0(5) . . . . ?
P1 Co1 C7 C3 -64.4(3) . . . . ?
C20 Co1 C7 C11 -63.8(7) . . . . ?
C3 Co1 C7 C11 119.4(6) . . . . ?
C5 Co1 C7 C11 -158.9(6) . . . . ?
C4 Co1 C7 C11 157.9(6) . . . . ?
C6 Co1 C7 C11 -121.6(7) . . . . ?
P1 Co1 C7 C11 55.0(6) . . . . ?
C1 P1 C12 C13 -79.4(7) . . . . ?
C14 P1 C12 C13 174.1(6) . . . . ?
Co1 P1 C12 C13 38.2(7) . . . . ?
C12 P1 C14 C15 -80.5(6) . . . . ?
C1 P1 C14 C15 169.3(6) . . . . ?
Co1 P1 C14 C15 56.9(6) . . . . ?
C3 Co1 C20 O20 -45(10) . . . . ?
C5 Co1 C20 O20 -124(8) . . . . ?
C4 Co1 C20 O20 -85(8) . . . . ?
C6 Co1 C20 O20 -168(8) . . . . ?
C7 Co1 C20 O20 156(8) . . . . ?
P1 Co1 C20 O20 34(8) . . . . ?
